data_7116211
loop_
_publ_author_name
'Son, Jung-Ho'
'Casey, William H.'

_publ_section_title
;
 Reversible capping/uncapping of phosphorous-centered Keggin-type
 polyoxoniobate clusters.
;
_journal_issue 8
_journal_name_full 'Chemical communications (Cambridge, England)'
_journal_page_first 1436
_journal_page_last 1438
_journal_paper_doi 10.1039/c4cc05689b
_journal_volume 51
_journal_year 2015
_chemical_formula_moiety '7(C4 H12 N) P Nb14 O42 26(H2 O)'
_chemical_formula_sum 'C28 H84 N7 Nb14 O68 P'
_chemical_formula_weight 2938.73
_chemical_name_common 'tetramethylammonium tetradecaniobophosphate'
_chemical_name_systematic
;
 ?
;
_space_group_crystal_system triclinic
_space_group_IT_number 2
_space_group_name_Hall '-P 1'
_space_group_name_H-M_alt 'P -1'
_symmetry_space_group_name_Hall '-P 1'
_symmetry_space_group_name_H-M 'P -1'
_atom_sites_solution_hydrogens geom
_audit_creation_method SHELXL-2013
_cell_angle_alpha 77.020(7)
_cell_angle_beta 88.450(7)
_cell_angle_gamma 82.922(7)
_cell_formula_units_Z 2
_cell_length_a 13.429(7)
_cell_length_b 14.943(8)
_cell_length_c 25.521(13)
_cell_measurement_reflns_used 9842
_cell_measurement_temperature 88(2)
_cell_measurement_theta_max 27.20
_cell_measurement_theta_min 2.24
_cell_volume 4952(4)
_computing_cell_refinement 'Bruker SAINT'
_computing_data_collection 'Bruker APEX2'
_computing_data_reduction 'Bruker SAINT'
_computing_molecular_graphics 'Bruker SHELXTL'
_computing_publication_material 'Bruker SHELXTL'
_computing_structure_refinement 'SHELXL-2013 (Sheldrick 2013)'
_computing_structure_solution 'SHELXS-97 (Sheldrick 2008)'
_diffrn_ambient_temperature 88(2)
_diffrn_measured_fraction_theta_full 0.997
_diffrn_measured_fraction_theta_max 0.997
_diffrn_measurement_device_type 'Bruker APEX-II CCD'
_diffrn_measurement_method '\f and \w scans'
_diffrn_radiation_type MoK\a
_diffrn_radiation_wavelength 0.71073
_diffrn_reflns_av_R_equivalents 0.0503
_diffrn_reflns_av_unetI/netI 0.0615
_diffrn_reflns_Laue_measured_fraction_full 0.997
_diffrn_reflns_Laue_measured_fraction_max 0.997
_diffrn_reflns_limit_h_max 16
_diffrn_reflns_limit_h_min -16
_diffrn_reflns_limit_k_max 18
_diffrn_reflns_limit_k_min -18
_diffrn_reflns_limit_l_max 31
_diffrn_reflns_limit_l_min -31
_diffrn_reflns_number 55628
_diffrn_reflns_point_group_measured_fraction_full 0.997
_diffrn_reflns_point_group_measured_fraction_max 0.997
_diffrn_reflns_theta_full 25.242
_diffrn_reflns_theta_max 26.372
_diffrn_reflns_theta_min 2.239
_exptl_absorpt_coefficient_mu 1.670
_exptl_absorpt_correction_T_max 0.7455
_exptl_absorpt_correction_T_min 0.5392
_exptl_absorpt_correction_type multi-scan
_exptl_absorpt_process_details 'SADABS (Bruker, 2003)'
_exptl_crystal_colour colourless
_exptl_crystal_density_diffrn 1.971
_exptl_crystal_description block
_exptl_crystal_F_000 2868
_exptl_crystal_size_max 0.417
_exptl_crystal_size_mid 0.131
_exptl_crystal_size_min 0.112
_refine_diff_density_max 2.322
_refine_diff_density_min -2.876
_refine_diff_density_rms 0.243
_refine_ls_extinction_method none
_refine_ls_goodness_of_fit_ref 1.055
_refine_ls_hydrogen_treatment constr
_refine_ls_matrix_type full
_refine_ls_number_parameters 1054
_refine_ls_number_reflns 20237
_refine_ls_number_restraints 0
_refine_ls_restrained_S_all 1.055
_refine_ls_R_factor_all 0.1169
_refine_ls_R_factor_gt 0.0877
_refine_ls_shift/su_max 0.005
_refine_ls_shift/su_mean 0.000
_refine_ls_structure_factor_coef Fsqd
_refine_ls_weighting_details 'w=1/[\s^2^(Fo^2^)+(0.0565P)^2^+179.4105P] where P=(Fo^2^+2Fc^2^)/3'
_refine_ls_weighting_scheme calc
_refine_ls_wR_factor_gt 0.2135
_refine_ls_wR_factor_ref 0.2301
_reflns_Friedel_coverage 0.000
_reflns_number_gt 14599
_reflns_number_total 20237
_reflns_threshold_expression 'I > 2\s(I)'
_cod_data_source_file c4cc05689b2.cif
_cod_data_source_block TMA-PNb14O42
_cod_depositor_comments 'Adding full bibliography for 7116210--7116212.cif.'
_cod_original_cell_volume 4953(4)
_cod_database_code 7116211
_shelx_space_group_comment
;
The symmetry employed for this shelxl refinement is uniquely defined
by the following loop, which should always be used as a source of
symmetry information in preference to the above space-group names.
They are only intended as comments.
;
_shelx_estimated_absorpt_t_min 0.543
_shelx_estimated_absorpt_t_max 0.835
_shelxl_version_number 2013-4

loop_
_space_group_symop_operation_xyz
'x, y, z'
'-x, -y, -z'

loop_
_atom_site_label
_atom_site_type_symbol
_atom_site_fract_x
_atom_site_fract_y
_atom_site_fract_z
_atom_site_U_iso_or_equiv
_atom_site_adp_type
_atom_site_occupancy
_atom_site_site_symmetry_order
_atom_site_calc_flag
_atom_site_refinement_flags_posn
_atom_site_refinement_flags_adp
_atom_site_refinement_flags_occupancy
Nb1 Nb -0.05637(8) 0.36561(8) 0.31393(4) 0.0253(2) Uani 1 1 d . . .
Nb2 Nb 0.11045(8) 0.23374(8) 0.21592(4) 0.0264(2) Uani 1 1 d . . .
Nb3 Nb -0.04536(8) 0.46065(8) 0.16515(4) 0.0233(2) Uani 1 1 d . . .
Nb4 Nb 0.01986(8) 0.56098(8) 0.34556(4) 0.0254(2) Uani 1 1 d . . .
Nb5 Nb 0.16631(8) 0.35420(9) 0.39881(4) 0.0280(3) Uani 1 1 d . . .
Nb6 Nb 0.33560(9) 0.22285(9) 0.30050(5) 0.0314(3) Uani 1 1 d . . .
Nb7 Nb 0.33329(8) 0.31418(8) 0.16196(4) 0.0279(3) Uani 1 1 d . . .
Nb8 Nb 0.17553(8) 0.53848(8) 0.10665(4) 0.0250(2) Uani 1 1 d . . .
Nb9 Nb 0.02001(8) 0.65904(8) 0.19673(4) 0.0259(2) Uani 1 1 d . . .
Nb10 Nb 0.26095(8) 0.64661(8) 0.28863(4) 0.0266(2) Uani 1 1 d . . .
Nb11 Nb 0.40636(8) 0.43609(8) 0.33590(4) 0.0274(3) Uani 1 1 d . . .
Nb12 Nb 0.41389(8) 0.52333(9) 0.19782(4) 0.0283(3) Uani 1 1 d . . .
Nb13 Nb 0.11550(10) 0.19347(9) 0.34499(5) 0.0363(3) Uani 1 1 d . . .
Nb14 Nb 0.24446(10) 0.69634(9) 0.16065(5) 0.0355(3) Uani 1 1 d . . .
P1 P 0.17857(19) 0.4428(2) 0.25265(11) 0.0150(5) Uani 1 1 d . . .
N1 N 0.6827(7) 0.6333(7) 0.2853(4) 0.029(2) Uani 1 1 d . . .
N2 N 0.4245(13) 0.9557(12) 0.2315(8) 0.081(5) Uani 1 1 d . . .
N3 N 0.8095(9) 0.4249(10) 0.4953(4) 0.044(3) Uani 1 1 d . . .
N4 N 0.1211(10) 0.3164(10) 0.0056(5) 0.048(3) Uani 1 1 d . . .
N5 N 0.3089(8) 0.7404(9) 0.7810(5) 0.039(3) Uani 1 1 d . . .
N6 N 0.0199(14) 0.9114(11) 0.2791(8) 0.077(5) Uani 1 1 d . . .
N7 N 0.4378(16) 0.1916(17) 0.5064(8) 0.108(9) Uani 1 1 d . . .
C1 C 0.490(2) 0.9137(18) 0.2837(12) 0.112(10) Uani 1 1 d . . .
H1A H 0.4694 0.8534 0.3012 0.168 Uiso 1 1 calc R U .
H1B H 0.4793 0.9556 0.3085 0.168 Uiso 1 1 calc R U .
H1C H 0.5607 0.9062 0.2739 0.168 Uiso 1 1 calc R U .
C2 C 0.4677(17) 1.0415(12) 0.1963(11) 0.089(8) Uani 1 1 d . . .
H2A H 0.5391 1.0252 0.1895 0.133 Uiso 1 1 calc R U .
H2B H 0.4597 1.0922 0.2152 0.133 Uiso 1 1 calc R U .
H2C H 0.4315 1.0610 0.1620 0.133 Uiso 1 1 calc R U .
C3 C 0.4234(18) 0.8905(13) 0.1962(9) 0.076(6) Uani 1 1 d . . .
H3A H 0.3823 0.8417 0.2125 0.114 Uiso 1 1 calc R U .
H3B H 0.4921 0.8628 0.1914 0.114 Uiso 1 1 calc R U .
H3C H 0.3951 0.9235 0.1612 0.114 Uiso 1 1 calc R U .
C4 C 0.3194(16) 0.9834(16) 0.2469(11) 0.089(7) Uani 1 1 d . . .
H4A H 0.2746 0.9886 0.2163 0.133 Uiso 1 1 calc R U .
H4B H 0.3151 1.0432 0.2570 0.133 Uiso 1 1 calc R U .
H4C H 0.2991 0.9366 0.2774 0.133 Uiso 1 1 calc R U .
C5 C 0.2230(17) 0.269(2) 0.0176(11) 0.132(14) Uani 1 1 d . . .
H5A H 0.2562 0.2602 -0.0158 0.197 Uiso 1 1 calc R U .
H5B H 0.2197 0.2091 0.0422 0.197 Uiso 1 1 calc R U .
H5C H 0.2612 0.3071 0.0345 0.197 Uiso 1 1 calc R U .
C6 C 0.1296(17) 0.4136(14) -0.0143(7) 0.067(5) Uani 1 1 d . . .
H6A H 0.0625 0.4479 -0.0210 0.101 Uiso 1 1 calc R U .
H6B H 0.1681 0.4223 -0.0479 0.101 Uiso 1 1 calc R U .
H6C H 0.1640 0.4366 0.0125 0.101 Uiso 1 1 calc R U .
C7 C 0.0778(17) 0.2801(15) -0.0367(8) 0.074(6) Uani 1 1 d . . .
H7A H 0.0188 0.3221 -0.0522 0.111 Uiso 1 1 calc R U .
H7B H 0.0579 0.2188 -0.0212 0.111 Uiso 1 1 calc R U .
H7C H 0.1278 0.2754 -0.0650 0.111 Uiso 1 1 calc R U .
C8 C 0.061(2) 0.3078(18) 0.0541(10) 0.113(11) Uani 1 1 d . . .
H8A H 0.0816 0.3491 0.0757 0.170 Uiso 1 1 calc R U .
H8B H 0.0719 0.2437 0.0749 0.170 Uiso 1 1 calc R U .
H8C H -0.0097 0.3246 0.0446 0.170 Uiso 1 1 calc R U .
C9 C 0.8033(14) 0.5262(13) 0.4699(7) 0.062(5) Uani 1 1 d . . .
H9A H 0.7333 0.5507 0.4606 0.093 Uiso 1 1 calc R U .
H9B H 0.8444 0.5352 0.4372 0.093 Uiso 1 1 calc R U .
H9C H 0.8280 0.5589 0.4952 0.093 Uiso 1 1 calc R U .
C10 C 0.9175(12) 0.3870(17) 0.5074(8) 0.074(7) Uani 1 1 d . . .
H10A H 0.9477 0.4256 0.5274 0.112 Uiso 1 1 calc R U .
H10B H 0.9541 0.3871 0.4736 0.112 Uiso 1 1 calc R U .
H10C H 0.9212 0.3235 0.5290 0.112 Uiso 1 1 calc R U .
C11 C 0.7685(12) 0.3773(13) 0.4568(7) 0.053(4) Uani 1 1 d . . .
H11A H 0.7601 0.3136 0.4751 0.080 Uiso 1 1 calc R U .
H11B H 0.8150 0.3767 0.4266 0.080 Uiso 1 1 calc R U .
H11C H 0.7033 0.4103 0.4433 0.080 Uiso 1 1 calc R U .
C12 C 0.7483(11) 0.4126(13) 0.5452(6) 0.051(4) Uani 1 1 d . . .
H12A H 0.6785 0.4383 0.5363 0.076 Uiso 1 1 calc R U .
H12B H 0.7748 0.4448 0.5702 0.076 Uiso 1 1 calc R U .
H12C H 0.7512 0.3465 0.5619 0.076 Uiso 1 1 calc R U .
C13 C 0.6727(13) 0.5563(19) 0.3307(10) 0.122(13) Uani 1 1 d . . .
H13A H 0.7395 0.5278 0.3442 0.183 Uiso 1 1 calc R U .
H13B H 0.6376 0.5103 0.3192 0.183 Uiso 1 1 calc R U .
H13C H 0.6343 0.5789 0.3593 0.183 Uiso 1 1 calc R U .
C14 C 0.7350(16) 0.6978(15) 0.3056(8) 0.073(6) Uiso 1 1 d . . .
H14A H 0.6897 0.7289 0.3285 0.109 Uiso 1 1 calc R U .
H14B H 0.7573 0.7440 0.2754 0.109 Uiso 1 1 calc R U .
H14C H 0.7934 0.6642 0.3266 0.109 Uiso 1 1 calc R U .
C15 C 0.5822(10) 0.6769(11) 0.2635(7) 0.046(4) Uani 1 1 d . . .
H15A H 0.5465 0.6304 0.2528 0.069 Uiso 1 1 calc R U .
H15B H 0.5903 0.7271 0.2322 0.069 Uiso 1 1 calc R U .
H15C H 0.5435 0.7019 0.2912 0.069 Uiso 1 1 calc R U .
C16 C 0.7445(17) 0.5967(18) 0.2437(8) 0.086(7) Uani 1 1 d . . .
H16A H 0.8120 0.5728 0.2580 0.129 Uiso 1 1 calc R U .
H16B H 0.7491 0.6464 0.2117 0.129 Uiso 1 1 calc R U .
H16C H 0.7132 0.5467 0.2342 0.129 Uiso 1 1 calc R U .
C17 C 0.3532(18) 0.7996(16) 0.7354(8) 0.082(7) Uani 1 1 d . . .
H17A H 0.3547 0.8610 0.7427 0.123 Uiso 1 1 calc R U .
H17B H 0.3128 0.8051 0.7031 0.123 Uiso 1 1 calc R U .
H17C H 0.4217 0.7724 0.7296 0.123 Uiso 1 1 calc R U .
C18 C 0.3164(14) 0.6401(13) 0.7751(8) 0.064(5) Uani 1 1 d . . .
H18A H 0.3871 0.6156 0.7729 0.095 Uiso 1 1 calc R U .
H18B H 0.2816 0.6378 0.7422 0.095 Uiso 1 1 calc R U .
H18C H 0.2852 0.6028 0.8063 0.095 Uiso 1 1 calc R U .
C19 C 0.3539(13) 0.7475(16) 0.8307(7) 0.069(6) Uani 1 1 d . . .
H19A H 0.4255 0.7248 0.8308 0.103 Uiso 1 1 calc R U .
H19B H 0.3210 0.7102 0.8612 0.103 Uiso 1 1 calc R U .
H19C H 0.3454 0.8123 0.8336 0.103 Uiso 1 1 calc R U .
C20 C 0.1994(11) 0.7731(11) 0.7838(8) 0.052(4) Uani 1 1 d . . .
H20A H 0.1684 0.7310 0.8130 0.079 Uiso 1 1 calc R U .
H20B H 0.1673 0.7741 0.7497 0.079 Uiso 1 1 calc R U .
H20C H 0.1909 0.8355 0.7907 0.079 Uiso 1 1 calc R U .
C21 C 0.067(4) 0.960(3) 0.3120(9) 0.18(2) Uani 1 1 d . . .
H21A H 0.1134 0.9985 0.2900 0.267 Uiso 1 1 calc R U .
H21B H 0.1047 0.9148 0.3409 0.267 Uiso 1 1 calc R U .
H21C H 0.0160 0.9985 0.3276 0.267 Uiso 1 1 calc R U .
C22 C -0.006(2) 0.8187(14) 0.3054(9) 0.086(7) Uani 1 1 d . . .
H22A H -0.0649 0.8250 0.3284 0.129 Uiso 1 1 calc R U .
H22B H 0.0506 0.7836 0.3272 0.129 Uiso 1 1 calc R U .
H22C H -0.0214 0.7860 0.2779 0.129 Uiso 1 1 calc R U .
C23 C 0.0891(17) 0.9055(16) 0.2338(9) 0.081(6) Uani 1 1 d . . .
H23A H 0.0545 0.8860 0.2057 0.121 Uiso 1 1 calc R U .
H23B H 0.1475 0.8604 0.2464 0.121 Uiso 1 1 calc R U .
H23C H 0.1112 0.9663 0.2191 0.121 Uiso 1 1 calc R U .
C24 C -0.073(2) 0.968(2) 0.2539(15) 0.164(19) Uani 1 1 d . . .
H24A H -0.1173 0.9269 0.2437 0.246 Uiso 1 1 calc R U .
H24B H -0.0554 1.0127 0.2219 0.246 Uiso 1 1 calc R U .
H24C H -0.1078 1.0004 0.2797 0.246 Uiso 1 1 calc R U .
C25 C 0.397(4) 0.170(3) 0.5573(11) 0.25(3) Uani 1 1 d . . .
H25A H 0.4486 0.1658 0.5843 0.373 Uiso 1 1 calc R U .
H25B H 0.3692 0.1111 0.5626 0.373 Uiso 1 1 calc R U .
H25C H 0.3427 0.2190 0.5611 0.373 Uiso 1 1 calc R U .
C26 C 0.422(3) 0.293(3) 0.4942(16) 0.166(15) Uiso 1 1 d . . .
H26A H 0.4597 0.3159 0.5198 0.248 Uiso 1 1 calc R U .
H26B H 0.3502 0.3141 0.4971 0.248 Uiso 1 1 calc R U .
H26C H 0.4449 0.3174 0.4576 0.248 Uiso 1 1 calc R U .
C27 C 0.406(3) 0.168(3) 0.4594(18) 0.198(19) Uiso 1 1 d . . .
H27A H 0.3978 0.2229 0.4301 0.297 Uiso 1 1 calc R U .
H27B H 0.3420 0.1421 0.4664 0.297 Uiso 1 1 calc R U .
H27C H 0.4566 0.1213 0.4494 0.297 Uiso 1 1 calc R U .
C28 C 0.542(5) 0.157(4) 0.516(2) 0.27(3) Uiso 1 1 d . . .
H28A H 0.5497 0.0892 0.5217 0.410 Uiso 1 1 calc R U .
H28B H 0.5652 0.1751 0.5471 0.410 Uiso 1 1 calc R U .
H28C H 0.5809 0.1825 0.4840 0.410 Uiso 1 1 calc R U .
O1 O -0.1642(6) 0.3099(6) 0.3357(4) 0.034(2) Uani 1 1 d . . .
O2 O 0.0257(6) 0.2560(6) 0.2840(3) 0.0304(19) Uani 1 1 d . . .
O3 O -0.0829(6) 0.4261(6) 0.2414(3) 0.0289(19) Uani 1 1 d . . .
O4 O -0.0792(6) 0.4722(6) 0.3439(3) 0.0290(19) Uani 1 1 d . . .
O5 O 0.0427(6) 0.2937(6) 0.3773(3) 0.0296(19) Uani 1 1 d . . .
O6 O 0.1111(6) 0.4310(6) 0.3038(3) 0.0244(17) Uani 1 1 d . . .
O7 O 0.0559(7) 0.1389(6) 0.2041(4) 0.038(2) Uani 1 1 d . . .
O8 O 0.0306(7) 0.3362(6) 0.1752(3) 0.032(2) Uani 1 1 d . . .
O9 O 0.2235(7) 0.2332(6) 0.1690(3) 0.033(2) Uani 1 1 d . . .
O10 O 0.2025(7) 0.1674(6) 0.2838(3) 0.0313(19) Uani 1 1 d . . .
O11 O 0.2175(6) 0.3469(6) 0.2416(3) 0.0285(19) Uani 1 1 d . . .
O12 O -0.1556(6) 0.4495(7) 0.1319(3) 0.032(2) Uani 1 1 d . . .
O13 O 0.0444(6) 0.5036(6) 0.1035(3) 0.031(2) Uani 1 1 d . . .
O14 O -0.0699(6) 0.5927(6) 0.1685(3) 0.0290(19) Uani 1 1 d . . .
O15 O -0.0481(6) 0.6368(7) 0.3799(3) 0.033(2) Uani 1 1 d . . .
O16 O 0.0845(6) 0.4635(6) 0.4063(3) 0.0304(19) Uani 1 1 d . . .
O17 O 0.1508(6) 0.6117(6) 0.3324(3) 0.0296(19) Uani 1 1 d . . .
O18 O -0.0137(6) 0.6201(6) 0.2703(3) 0.0305(19) Uani 1 1 d . . .
O19 O 0.1813(7) 0.2926(7) 0.4662(3) 0.036(2) Uani 1 1 d . . .
O20 O 0.2320(7) 0.2470(6) 0.3616(4) 0.033(2) Uani 1 1 d . . .
O21 O 0.2899(6) 0.4069(6) 0.3830(3) 0.0302(19) Uani 1 1 d . . .
O22 O 0.4037(7) 0.1191(7) 0.3366(4) 0.042(2) Uani 1 1 d . . .
O23 O 0.3859(6) 0.2276(6) 0.2299(4) 0.033(2) Uani 1 1 d . . .
O24 O 0.4037(6) 0.3166(6) 0.3163(3) 0.031(2) Uani 1 1 d . . .
O25 O 0.4104(7) 0.2728(7) 0.1138(4) 0.037(2) Uani 1 1 d . . .
O26 O 0.2464(6) 0.4160(6) 0.1180(3) 0.0286(19) Uani 1 1 d . . .
O27 O 0.4097(6) 0.4081(7) 0.1816(4) 0.033(2) Uani 1 1 d . . .
O28 O 0.1987(7) 0.5870(7) 0.0388(3) 0.034(2) Uani 1 1 d . . .
O29 O 0.1194(7) 0.6615(6) 0.1307(3) 0.0311(19) Uani 1 1 d . . .
O30 O 0.2985(6) 0.5761(7) 0.1417(3) 0.033(2) Uani 1 1 d . . .
O31 O 0.1163(6) 0.5015(6) 0.2042(3) 0.0246(17) Uani 1 1 d . . .
O32 O -0.0425(7) 0.7731(7) 0.1779(4) 0.039(2) Uani 1 1 d . . .
O33 O 0.1573(6) 0.6896(6) 0.2243(3) 0.0287(19) Uani 1 1 d . . .
O34 O 0.2776(7) 0.7561(7) 0.3000(4) 0.036(2) Uani 1 1 d . . .
O35 O 0.3649(6) 0.5692(6) 0.3334(3) 0.032(2) Uani 1 1 d . . .
O36 O 0.3497(7) 0.6498(7) 0.2189(4) 0.035(2) Uani 1 1 d . . .
O37 O 0.2694(6) 0.4929(6) 0.2620(3) 0.0268(18) Uani 1 1 d . . .
O38 O 0.5066(6) 0.4109(7) 0.3821(3) 0.034(2) Uani 1 1 d . . .
O39 O 0.4746(6) 0.4812(6) 0.2668(3) 0.032(2) Uani 1 1 d . . .
O40 O 0.5128(7) 0.5697(7) 0.1579(4) 0.038(2) Uani 1 1 d . . .
O41 O 0.1040(12) 0.0860(8) 0.3864(5) 0.072(4) Uani 1 1 d . . .
O42 O 0.2525(15) 0.8089(10) 0.1266(7) 0.111(7) Uani 1 1 d . . .
O43 O 0.6603(7) 0.2619(8) 0.3858(4) 0.046(3) Uani 1 1 d . . .
O44 O 0.673(2) 0.7879(16) 0.1085(12) 0.188(12) Uani 1 1 d . . .
O45 O 0.6900(8) 0.6022(9) 0.1115(4) 0.057(3) Uani 1 1 d . . .
O46 O 0.259(2) 0.0815(16) 0.1195(10) 0.156(9) Uani 1 1 d . . .
O47 O 0.5416(8) 0.5189(10) 0.4506(5) 0.063(4) Uani 1 1 d . . .
O48 O 0.2009(13) 0.6638(10) 0.9319(5) 0.085(5) Uani 1 1 d . . .
O49 O 0.5900(10) 0.0862(11) 0.3853(6) 0.082(4) Uani 1 1 d . . .
O50 O 0.4647(9) 0.6799(12) 0.3857(5) 0.077(4) Uani 1 1 d . . .
O51 O 0.301(2) 0.8091(14) 0.3917(8) 0.156(10) Uani 1 1 d . . .
O52 O 0.7671(12) 0.8503(17) 0.1789(9) 0.133(8) Uani 1 1 d . . .
O53 O 0.3011(16) 0.9837(10) 0.3995(7) 0.104(6) Uani 1 1 d . . .
O54 O 0.7138(19) 0.946(2) 0.3379(10) 0.180(12) Uani 1 1 d . . .
O55 O 0.0459(18) 0.8974(15) 0.0983(8) 0.137(8) Uani 1 1 d . . .
O56 O 0.870(3) 0.7720(12) 0.4303(9) 0.226(18) Uani 1 1 d . . .
O57 O 0.933(3) 0.929(2) 0.903(2) 0.31(4) Uani 0.90(7) 1 d . . .
O59 O 0.5000 0.5000 0.0000 0.149(14) Uani 1 2 d S . P
O60 O 0.454(3) 0.155(3) 0.0492(13) 0.30(3) Uani 1 1 d . . .
O61 O 0.7126(18) 0.993(2) 0.2224(13) 0.199(13) Uani 1 1 d . . .
O63 O 0.084(2) 0.8507(18) 0.8773(10) 0.068(7) Uani 0.4895 1 d . . P
O64 O 0.424(4) 0.741(3) 0.0950(17) 0.29(4) Uani 0.81(7) 1 d . . .
O65 O 0.171(5) 0.990(5) 0.962(3) 0.39(3) Uiso 1 1 d . . .
O66 O 0.822(6) 0.952(5) 0.383(3) 0.48(4) Uiso 1 1 d . . .
O67 O 0.215(5) 0.849(4) 0.987(2) 0.37(3) Uiso 1 1 d . . .
O68 O 0.275(5) 0.934(5) 0.902(3) 0.44(4) Uiso 1 1 d . . .
O69 O 0.850(6) 0.037(6) 0.482(4) 0.54(5) Uiso 1 1 d . . .
O70 O 0.294(10) 0.955(8) 0.992(5) 0.67(7) Uiso 1 1 d . . .
O71 O 0.879(4) 0.126(4) 0.416(2) 0.37(3) Uiso 1 1 d . . .
O72 O 0.539(4) 0.773(4) 0.099(2) 0.03(2) Uiso 0.17(3) 1 d . . .
O73 O 0.492(3) 0.856(3) 0.0533(14) 0.043(13) Uiso 0.28(4) 1 d . . .

loop_
_atom_site_aniso_label
_atom_site_aniso_U_11
_atom_site_aniso_U_22
_atom_site_aniso_U_33
_atom_site_aniso_U_23
_atom_site_aniso_U_13
_atom_site_aniso_U_12
Nb1 0.0173(5) 0.0355(6) 0.0244(5) -0.0088(5) 0.0018(4) -0.0050(4)
Nb2 0.0252(5) 0.0300(6) 0.0266(6) -0.0112(5) -0.0009(4) -0.0042(4)
Nb3 0.0169(5) 0.0328(6) 0.0225(5) -0.0108(4) -0.0010(4) -0.0032(4)
Nb4 0.0190(5) 0.0383(6) 0.0214(5) -0.0123(5) 0.0042(4) -0.0042(4)
Nb5 0.0240(5) 0.0408(7) 0.0197(5) -0.0093(5) 0.0009(4) -0.0008(5)
Nb6 0.0303(6) 0.0336(6) 0.0304(6) -0.0105(5) -0.0046(5) 0.0039(5)
Nb7 0.0208(5) 0.0396(7) 0.0257(5) -0.0148(5) 0.0021(4) 0.0002(5)
Nb8 0.0218(5) 0.0354(6) 0.0201(5) -0.0096(4) 0.0033(4) -0.0071(4)
Nb9 0.0231(5) 0.0312(6) 0.0250(5) -0.0091(5) -0.0003(4) -0.0037(4)
Nb10 0.0235(5) 0.0338(6) 0.0269(6) -0.0132(5) 0.0016(4) -0.0086(5)
Nb11 0.0201(5) 0.0397(7) 0.0249(5) -0.0122(5) -0.0035(4) -0.0036(5)
Nb12 0.0174(5) 0.0463(7) 0.0243(5) -0.0134(5) 0.0019(4) -0.0056(5)
Nb13 0.0344(7) 0.0418(7) 0.0325(6) -0.0091(5) -0.0020(5) -0.0022(5)
Nb14 0.0364(7) 0.0405(7) 0.0318(6) -0.0108(5) 0.0002(5) -0.0086(5)
P1 0.0096(11) 0.0226(14) 0.0151(12) -0.0094(10) 0.0004(9) -0.0006(10)
N1 0.022(5) 0.035(6) 0.034(6) -0.013(5) 0.004(4) -0.005(4)
N2 0.064(11) 0.066(11) 0.115(15) -0.032(11) 0.016(10) -0.002(9)
N3 0.031(6) 0.087(10) 0.028(6) -0.029(6) 0.011(5) -0.031(6)
N4 0.056(8) 0.055(8) 0.032(6) -0.015(6) -0.004(6) 0.011(6)
N5 0.024(6) 0.054(8) 0.042(7) -0.016(6) 0.005(5) -0.009(5)
N6 0.080(12) 0.049(9) 0.101(14) -0.017(9) 0.029(11) -0.016(9)
N7 0.094(14) 0.15(2) 0.079(13) -0.075(14) -0.048(11) 0.077(14)
C1 0.092(18) 0.093(19) 0.16(3) -0.065(19) -0.038(18) 0.040(15)
C2 0.081(15) 0.031(9) 0.15(2) -0.022(12) 0.038(15) -0.014(9)
C3 0.101(17) 0.051(11) 0.082(14) -0.028(10) 0.024(12) -0.017(11)
C4 0.066(14) 0.070(14) 0.13(2) -0.032(14) 0.038(14) -0.010(11)
C5 0.061(14) 0.24(4) 0.12(2) -0.11(2) -0.049(15) 0.047(19)
C6 0.095(15) 0.073(13) 0.041(9) -0.014(9) 0.003(9) -0.037(11)
C7 0.089(15) 0.076(14) 0.062(12) -0.026(10) -0.035(11) -0.006(11)
C8 0.17(3) 0.084(17) 0.087(18) -0.023(14) 0.071(19) -0.033(18)
C9 0.068(12) 0.077(13) 0.058(11) -0.036(10) 0.029(9) -0.041(10)
C10 0.031(8) 0.15(2) 0.063(12) -0.056(13) 0.011(8) -0.017(10)
C11 0.047(9) 0.078(12) 0.046(9) -0.026(9) 0.001(7) -0.028(9)
C12 0.033(8) 0.092(13) 0.031(7) -0.012(8) 0.012(6) -0.023(8)
C13 0.029(9) 0.16(2) 0.110(18) 0.092(18) 0.013(10) 0.031(12)
C15 0.029(7) 0.043(9) 0.064(10) -0.007(7) -0.009(7) 0.000(6)
C16 0.083(15) 0.13(2) 0.052(12) -0.051(13) 0.005(11) -0.001(14)
C17 0.105(17) 0.092(16) 0.061(12) -0.028(11) 0.040(12) -0.047(14)
C18 0.053(10) 0.065(12) 0.067(12) -0.018(9) -0.011(9) 0.024(9)
C19 0.046(10) 0.134(19) 0.046(10) -0.045(11) 0.013(8) -0.044(11)
C20 0.029(7) 0.043(9) 0.085(13) -0.014(8) -0.014(8) -0.004(7)
C21 0.35(6) 0.18(3) 0.032(12) -0.028(17) 0.02(2) -0.13(4)
C22 0.13(2) 0.051(12) 0.080(15) -0.016(11) 0.025(14) -0.016(13)
C23 0.080(15) 0.074(15) 0.090(16) -0.013(12) -0.007(13) -0.025(12)
C24 0.079(18) 0.11(2) 0.24(4) 0.07(2) 0.09(2) 0.037(16)
C25 0.34(6) 0.38(6) 0.051(16) 0.05(3) -0.04(2) -0.31(6)
O1 0.027(5) 0.040(5) 0.036(5) -0.007(4) 0.001(4) -0.012(4)
O2 0.031(5) 0.035(5) 0.026(4) -0.009(4) -0.003(4) -0.004(4)
O3 0.022(4) 0.037(5) 0.029(5) -0.011(4) 0.002(3) -0.004(4)
O4 0.021(4) 0.039(5) 0.029(4) -0.011(4) 0.005(3) -0.006(4)
O5 0.028(4) 0.035(5) 0.028(4) -0.010(4) -0.002(4) -0.006(4)
O6 0.020(4) 0.035(5) 0.022(4) -0.012(3) 0.002(3) -0.005(3)
O7 0.047(6) 0.033(5) 0.037(5) -0.011(4) -0.005(4) -0.007(4)
O8 0.034(5) 0.040(5) 0.024(4) -0.009(4) 0.003(4) -0.007(4)
O9 0.032(5) 0.036(5) 0.031(5) -0.012(4) 0.001(4) -0.001(4)
O10 0.032(5) 0.034(5) 0.029(5) -0.010(4) -0.002(4) -0.004(4)
O11 0.026(4) 0.038(5) 0.025(4) -0.013(4) 0.005(3) -0.009(4)
O12 0.024(4) 0.048(6) 0.027(4) -0.011(4) -0.005(4) -0.008(4)
O13 0.023(4) 0.046(5) 0.029(5) -0.017(4) -0.004(3) -0.008(4)
O14 0.019(4) 0.035(5) 0.034(5) -0.009(4) -0.003(3) -0.002(4)
O15 0.028(4) 0.046(6) 0.026(4) -0.013(4) 0.008(4) -0.005(4)
O16 0.026(4) 0.041(5) 0.028(5) -0.017(4) 0.002(4) -0.006(4)
O17 0.027(4) 0.037(5) 0.026(4) -0.012(4) 0.000(3) -0.004(4)
O18 0.021(4) 0.043(5) 0.027(4) -0.009(4) 0.002(3) -0.002(4)
O19 0.035(5) 0.047(6) 0.026(5) -0.009(4) 0.000(4) -0.002(4)
O20 0.033(5) 0.030(5) 0.039(5) -0.015(4) -0.001(4) -0.007(4)
O21 0.024(4) 0.044(5) 0.028(4) -0.019(4) 0.003(3) -0.004(4)
O22 0.038(5) 0.039(6) 0.044(6) -0.011(5) -0.006(4) 0.012(4)
O23 0.024(4) 0.043(5) 0.034(5) -0.014(4) -0.002(4) 0.005(4)
O24 0.023(4) 0.038(5) 0.034(5) -0.017(4) -0.001(4) 0.007(4)
O25 0.030(5) 0.046(6) 0.038(5) -0.021(4) 0.001(4) 0.002(4)
O26 0.023(4) 0.039(5) 0.028(4) -0.016(4) 0.003(3) -0.006(4)
O27 0.014(4) 0.056(6) 0.032(5) -0.015(4) 0.001(3) -0.001(4)
O28 0.034(5) 0.044(6) 0.027(5) -0.010(4) 0.001(4) -0.012(4)
O29 0.034(5) 0.037(5) 0.026(4) -0.011(4) 0.005(4) -0.009(4)
O30 0.024(4) 0.053(6) 0.030(5) -0.021(4) 0.003(4) -0.012(4)
O31 0.020(4) 0.034(5) 0.023(4) -0.012(4) 0.003(3) -0.007(3)
O32 0.039(5) 0.045(6) 0.038(5) -0.019(4) -0.004(4) -0.004(4)
O33 0.023(4) 0.044(5) 0.024(4) -0.014(4) 0.004(3) -0.010(4)
O34 0.034(5) 0.044(6) 0.037(5) -0.014(4) 0.001(4) -0.016(4)
O35 0.024(4) 0.046(6) 0.027(4) -0.013(4) 0.003(4) -0.005(4)
O36 0.034(5) 0.046(6) 0.028(5) -0.011(4) 0.001(4) -0.009(4)
O37 0.020(4) 0.039(5) 0.027(4) -0.014(4) 0.001(3) -0.012(4)
O38 0.024(4) 0.054(6) 0.027(5) -0.012(4) -0.003(4) -0.004(4)
O39 0.024(4) 0.044(5) 0.030(5) -0.011(4) 0.001(4) -0.007(4)
O40 0.025(5) 0.058(6) 0.033(5) -0.012(5) 0.003(4) -0.012(4)
O41 0.126(12) 0.039(7) 0.052(7) -0.011(6) 0.014(7) -0.013(7)
O42 0.161(16) 0.069(10) 0.098(12) 0.033(8) -0.074(11) -0.070(11)
O43 0.030(5) 0.055(7) 0.051(6) -0.006(5) 0.001(4) -0.013(5)
O44 0.25(3) 0.096(16) 0.23(3) -0.065(18) 0.08(3) -0.049(19)
O45 0.035(6) 0.075(8) 0.049(6) 0.004(6) 0.013(5) 0.001(5)
O46 0.20(3) 0.131(18) 0.15(2) -0.071(16) -0.041(18) 0.018(17)
O47 0.040(6) 0.102(10) 0.067(8) -0.055(7) 0.013(6) -0.020(6)
O48 0.162(15) 0.076(9) 0.031(6) -0.018(6) 0.013(8) -0.069(10)
O49 0.066(9) 0.095(11) 0.075(9) 0.013(8) -0.004(7) -0.035(8)
O50 0.043(7) 0.149(14) 0.053(7) -0.038(8) -0.001(6) -0.041(8)
O51 0.26(3) 0.101(15) 0.109(15) -0.054(12) -0.070(17) 0.022(17)
O52 0.056(10) 0.19(2) 0.16(2) -0.065(17) -0.009(11) -0.009(12)
O53 0.169(18) 0.058(9) 0.087(11) -0.009(8) -0.008(11) -0.032(10)
O54 0.16(2) 0.26(3) 0.16(2) -0.11(2) 0.115(19) -0.11(2)
O55 0.16(2) 0.127(17) 0.103(15) 0.030(12) -0.015(13) -0.017(14)
O56 0.47(5) 0.055(10) 0.137(17) -0.019(11) 0.21(3) -0.010(17)
O57 0.18(4) 0.10(2) 0.59(10) 0.11(3) -0.07(4) -0.06(2)
O59 0.059(14) 0.31(4) 0.064(15) -0.01(2) 0.011(11) -0.03(2)
O60 0.32(4) 0.38(5) 0.20(3) -0.20(3) -0.12(3) 0.25(4)
O61 0.094(17) 0.26(3) 0.24(3) -0.05(3) 0.021(19) 0.004(19)
O63 0.09(2) 0.065(17) 0.055(15) -0.007(13) -0.015(14) -0.026(15)
O64 0.38(7) 0.20(4) 0.29(5) -0.12(4) -0.27(5) 0.17(4)

loop_
_atom_type_symbol
_atom_type_description
_atom_type_scat_dispersion_real
_atom_type_scat_dispersion_imag
_atom_type_scat_source
C C 0.0033 0.0016 'International Tables Vol C Tables 4.2.6.8 and 6.1.1.4'
H H 0.0000 0.0000 'International Tables Vol C Tables 4.2.6.8 and 6.1.1.4'
N N 0.0061 0.0033 'International Tables Vol C Tables 4.2.6.8 and 6.1.1.4'
O O 0.0106 0.0060 'International Tables Vol C Tables 4.2.6.8 and 6.1.1.4'
P P 0.1023 0.0942 'International Tables Vol C Tables 4.2.6.8 and 6.1.1.4'
Nb Nb -2.0727 0.6215 'International Tables Vol C Tables 4.2.6.8 and 6.1.1.4'

loop_
_geom_angle_atom_site_label_1
_geom_angle_atom_site_label_2
_geom_angle_atom_site_label_3
_geom_angle
O1 Nb1 O3 105.0(4)
O1 Nb1 O4 101.8(4)
O3 Nb1 O4 97.5(4)
O1 Nb1 O5 98.5(4)
O3 Nb1 O5 152.0(3)
O4 Nb1 O5 92.4(3)
O1 Nb1 O2 97.5(4)
O3 Nb1 O2 87.0(3)
O4 Nb1 O2 158.4(3)
O5 Nb1 O2 74.8(3)
O1 Nb1 O6 167.4(3)
O3 Nb1 O6 87.6(3)
O4 Nb1 O6 75.7(3)
O5 Nb1 O6 69.5(3)
O2 Nb1 O6 83.4(3)
O1 Nb1 Nb13 100.1(3)
O3 Nb1 Nb13 121.2(3)
O4 Nb1 Nb13 128.0(3)
O5 Nb1 Nb13 37.8(2)
O2 Nb1 Nb13 37.0(2)
O6 Nb1 Nb13 72.96(19)
O7 Nb2 O8 103.4(4)
O7 Nb2 O9 100.5(4)
O8 Nb2 O9 98.5(4)
O7 Nb2 O2 99.2(4)
O8 Nb2 O2 87.6(4)
O9 Nb2 O2 157.4(4)
O7 Nb2 O10 100.4(4)
O8 Nb2 O10 152.1(4)
O9 Nb2 O10 91.2(4)
O2 Nb2 O10 74.4(3)
O7 Nb2 O11 168.7(4)
O8 Nb2 O11 87.8(3)
O9 Nb2 O11 75.4(3)
O2 Nb2 O11 83.2(3)
O10 Nb2 O11 69.4(3)
O7 Nb2 Nb13 102.5(3)
O8 Nb2 Nb13 121.5(3)
O9 Nb2 Nb13 126.6(3)
O2 Nb2 Nb13 36.8(2)
O10 Nb2 Nb13 37.6(2)
O11 Nb2 Nb13 72.72(19)
O12 Nb3 O3 102.5(4)
O12 Nb3 O8 103.1(4)
O3 Nb3 O8 87.0(4)
O12 Nb3 O14 100.5(4)
O3 Nb3 O14 89.3(4)
O8 Nb3 O14 156.4(3)
O12 Nb3 O13 101.9(4)
O3 Nb3 O13 155.5(3)
O8 Nb3 O13 88.6(4)
O14 Nb3 O13 85.1(4)
O15 Nb4 O18 102.0(4)
O15 Nb4 O17 102.8(4)
O18 Nb4 O17 87.2(3)
O15 Nb4 O4 101.0(4)
O18 Nb4 O4 89.0(4)
O17 Nb4 O4 156.2(3)
O15 Nb4 O16 101.7(4)
O18 Nb4 O16 156.3(4)
O17 Nb4 O16 88.5(4)
O4 Nb4 O16 85.7(4)
O15 Nb4 O6 172.3(4)
O18 Nb4 O6 83.3(3)
O17 Nb4 O6 82.9(3)
O4 Nb4 O6 73.3(3)
O16 Nb4 O6 73.0(3)
O19 Nb5 O16 101.9(4)
O19 Nb5 O21 103.5(4)
O16 Nb5 O21 97.6(4)
O19 Nb5 O5 99.1(4)
O16 Nb5 O5 92.9(4)
O21 Nb5 O5 152.4(3)
O19 Nb5 O20 97.8(4)
O16 Nb5 O20 158.4(4)
O21 Nb5 O20 86.3(3)
O5 Nb5 O20 75.2(3)
O19 Nb5 O6 168.6(4)
O16 Nb5 O6 76.1(3)
O21 Nb5 O6 87.9(3)
O5 Nb5 O6 69.9(3)
O20 Nb5 O6 82.9(3)
O19 Nb5 Nb13 99.8(3)
O16 Nb5 Nb13 129.4(3)
O21 Nb5 Nb13 120.7(2)
O5 Nb5 Nb13 38.5(2)
O20 Nb5 Nb13 36.7(2)
O6 Nb5 Nb13 73.86(19)
O22 Nb6 O24 103.8(4)
O22 Nb6 O23 101.3(4)
O24 Nb6 O23 97.7(4)
O22 Nb6 O20 98.5(4)
O24 Nb6 O20 87.0(3)
O23 Nb6 O20 157.9(4)
O22 Nb6 O10 98.6(4)
O24 Nb6 O10 152.9(3)
O23 Nb6 O10 92.5(4)
O20 Nb6 O10 74.7(3)
O22 Nb6 O11 167.5(4)
O24 Nb6 O11 88.6(3)
O23 Nb6 O11 75.7(3)
O20 Nb6 O11 82.9(3)
O10 Nb6 O11 69.7(3)
O22 Nb6 Nb13 100.1(3)
O24 Nb6 Nb13 121.2(3)
O23 Nb6 Nb13 128.7(3)
O20 Nb6 Nb13 36.4(2)
O10 Nb6 Nb13 38.3(2)
O11 Nb6 Nb13 73.58(19)
O25 Nb7 O26 102.5(4)
O25 Nb7 O27 103.2(4)
O26 Nb7 O27 88.0(4)
O25 Nb7 O9 101.1(4)
O26 Nb7 O9 90.3(4)
O27 Nb7 O9 155.4(3)
O25 Nb7 O23 101.1(4)
O26 Nb7 O23 156.4(3)
O27 Nb7 O23 87.2(4)
O9 Nb7 O23 84.6(4)
O28 Nb8 O13 102.0(4)
O28 Nb8 O26 103.7(4)
O13 Nb8 O26 96.7(4)
O28 Nb8 O30 99.4(4)
O13 Nb8 O30 156.7(3)
O26 Nb8 O30 87.2(4)
O28 Nb8 O29 98.3(4)
O13 Nb8 O29 92.4(4)
O26 Nb8 O29 153.8(3)
O30 Nb8 O29 75.3(3)
O28 Nb8 O31 167.2(4)
O13 Nb8 O31 75.0(3)
O26 Nb8 O31 89.0(3)
O30 Nb8 O31 82.1(3)
O29 Nb8 O31 69.7(3)
O28 Nb8 Nb14 99.5(3)
O13 Nb8 Nb14 128.4(3)
O26 Nb8 Nb14 122.7(2)
O30 Nb8 Nb14 37.3(3)
O29 Nb8 Nb14 38.1(2)
O31 Nb8 Nb14 73.92(18)
O32 Nb9 O18 103.9(4)
O32 Nb9 O14 100.5(4)
O18 Nb9 O14 97.4(4)
O32 Nb9 O29 99.2(4)
O18 Nb9 O29 152.5(4)
O14 Nb9 O29 92.9(4)
O32 Nb9 O33 99.0(4)
O18 Nb9 O33 86.4(3)
O14 Nb9 O33 158.6(3)
O29 Nb9 O33 75.2(3)
O32 Nb9 O31 168.8(4)
O18 Nb9 O31 87.3(3)
O14 Nb9 O31 76.3(3)
O29 Nb9 O31 70.5(3)
O33 Nb9 O31 82.9(3)
O32 Nb9 Nb14 100.1(3)
O18 Nb9 Nb14 121.2(3)
O14 Nb9 Nb14 129.6(3)
O29 Nb9 Nb14 38.5(2)
O33 Nb9 Nb14 36.8(2)
O31 Nb9 Nb14 74.75(18)
O34 Nb10 O17 104.0(4)
O34 Nb10 O35 100.8(4)
O17 Nb10 O35 97.8(4)
O34 Nb10 O36 99.0(4)
O17 Nb10 O36 152.8(4)
O35 Nb10 O36 92.0(4)
O34 Nb10 O33 99.0(4)
O17 Nb10 O33 86.5(3)
O35 Nb10 O33 158.1(4)
O36 Nb10 O33 75.5(3)
O34 Nb10 O37 168.6(4)
O17 Nb10 O37 87.4(3)
O35 Nb10 O37 75.8(3)
O36 Nb10 O37 70.5(3)
O33 Nb10 O37 83.0(3)
O34 Nb10 Nb14 100.0(3)
O17 Nb10 Nb14 121.4(3)
O35 Nb10 Nb14 128.8(3)
O36 Nb10 Nb14 38.6(3)
O33 Nb10 Nb14 37.0(2)
O37 Nb10 Nb14 74.70(19)
O38 Nb11 O24 101.8(4)
O38 Nb11 O21 102.4(4)
O24 Nb11 O21 87.6(4)
O38 Nb11 O39 102.2(4)
O24 Nb11 O39 89.1(4)
O21 Nb11 O39 155.4(4)
O38 Nb11 O35 101.6(4)
O24 Nb11 O35 156.5(3)
O21 Nb11 O35 88.5(4)
O39 Nb11 O35 85.0(4)
O40 Nb12 O27 104.3(4)
O40 Nb12 O39 102.4(4)
O27 Nb12 O39 98.0(4)
O40 Nb12 O30 97.3(4)
O27 Nb12 O30 87.9(4)
O39 Nb12 O30 157.3(3)
O40 Nb12 O36 96.9(4)
O27 Nb12 O36 154.7(3)
O39 Nb12 O36 90.7(4)
O30 Nb12 O36 75.8(3)
O40 Nb12 O37 166.4(4)
O27 Nb12 O37 89.3(3)
O39 Nb12 O37 75.2(3)
O30 Nb12 O37 83.0(3)
O36 Nb12 O37 69.9(3)
O40 Nb12 Nb14 97.5(3)
O27 Nb12 Nb14 123.5(3)
O39 Nb12 Nb14 127.2(3)
O30 Nb12 Nb14 37.5(2)
O36 Nb12 Nb14 38.3(2)
O37 Nb12 Nb14 74.3(2)
O41 Nb13 O20 113.2(6)
O41 Nb13 O2 125.2(6)
O20 Nb13 O2 121.5(4)
O41 Nb13 O10 105.3(5)
O20 Nb13 O10 82.3(4)
O2 Nb13 O10 80.5(4)
O41 Nb13 O5 110.0(5)
O20 Nb13 O5 82.2(4)
O2 Nb13 O5 81.0(3)
O10 Nb13 O5 144.7(4)
O41 Nb13 Nb5 118.2(4)
O20 Nb13 Nb5 41.0(3)
O2 Nb13 Nb5 104.9(3)
O10 Nb13 Nb5 117.3(3)
O5 Nb13 Nb5 41.3(2)
O41 Nb13 Nb6 115.2(5)
O20 Nb13 Nb6 40.5(3)
O2 Nb13 Nb6 104.7(3)
O10 Nb13 Nb6 41.7(2)
O5 Nb13 Nb6 116.8(2)
Nb5 Nb13 Nb6 78.37(4)
O41 Nb13 Nb1 127.3(5)
O20 Nb13 Nb1 104.7(3)
O2 Nb13 Nb1 40.5(3)
O10 Nb13 Nb1 115.2(3)
O5 Nb13 Nb1 40.5(2)
Nb5 Nb13 Nb1 70.99(5)
Nb6 Nb13 Nb1 117.45(6)
O41 Nb13 Nb2 123.7(4)
O20 Nb13 Nb2 104.7(3)
O2 Nb13 Nb2 39.9(3)
O10 Nb13 Nb2 40.5(2)
O5 Nb13 Nb2 115.2(3)
Nb5 Nb13 Nb2 117.78(5)
Nb6 Nb13 Nb2 71.30(4)
Nb1 Nb13 Nb2 77.00(4)
O42 Nb14 O33 112.3(8)
O42 Nb14 O30 130.4(8)
O33 Nb14 O30 117.1(4)
O42 Nb14 O36 112.9(5)
O33 Nb14 O36 80.7(4)
O30 Nb14 O36 80.6(4)
O42 Nb14 O29 104.8(5)
O33 Nb14 O29 80.6(3)
O30 Nb14 O29 79.0(3)
O36 Nb14 O29 142.0(4)
O42 Nb14 Nb10 118.7(6)
O33 Nb14 Nb10 40.3(2)
O30 Nb14 Nb10 102.4(3)
O36 Nb14 Nb10 40.5(3)
O29 Nb14 Nb10 115.0(2)
O42 Nb14 Nb9 113.1(7)
O33 Nb14 Nb9 40.3(2)
O30 Nb14 Nb9 101.3(2)
O36 Nb14 Nb9 115.1(3)
O29 Nb14 Nb9 40.4(2)
Nb10 Nb14 Nb9 77.63(4)
O42 Nb14 Nb12 131.5(7)
O33 Nb14 Nb12 102.9(3)
O30 Nb14 Nb12 39.4(2)
O36 Nb14 Nb12 41.2(3)
O29 Nb14 Nb12 113.1(3)
Nb10 Nb14 Nb12 70.65(4)
Nb9 Nb14 Nb12 115.37(6)
O42 Nb14 Nb8 124.3(5)
O33 Nb14 Nb8 102.7(2)
O30 Nb14 Nb8 39.1(2)
O36 Nb14 Nb8 114.5(3)
O29 Nb14 Nb8 39.9(3)
Nb10 Nb14 Nb8 116.10(5)
Nb9 Nb14 Nb8 69.91(4)
Nb12 Nb14 Nb8 75.99(5)
O31 P1 O11 109.8(5)
O31 P1 O37 109.7(5)
O11 P1 O37 109.4(5)
O31 P1 O6 109.0(4)
O11 P1 O6 110.0(5)
O37 P1 O6 108.9(4)
C14 N1 C13 106.0(17)
C14 N1 C16 110.2(14)
C13 N1 C16 107.7(17)
C14 N1 C15 111.4(13)
C13 N1 C15 110.5(12)
C16 N1 C15 110.9(13)
C3 N2 C4 108.8(18)
C3 N2 C2 105.1(17)
C4 N2 C2 109.3(16)
C3 N2 C1 112.6(17)
C4 N2 C1 110(2)
C2 N2 C1 111(2)
C12 N3 C11 109.7(11)
C12 N3 C9 108.8(13)
C11 N3 C9 108.5(13)
C12 N3 C10 111.1(13)
C11 N3 C10 109.7(13)
C9 N3 C10 109.2(14)
C6 N4 C8 107.3(15)
C6 N4 C5 107(2)
C8 N4 C5 110.5(19)
C6 N4 C7 109.3(14)
C8 N4 C7 113.6(19)
C5 N4 C7 108.8(15)
C19 N5 C17 110.1(14)
C19 N5 C20 107.0(13)
C17 N5 C20 109.2(15)
C19 N5 C18 111.9(14)
C17 N5 C18 111.9(14)
C20 N5 C18 106.4(12)
C21 N6 C23 106(2)
C21 N6 C22 117(2)
C23 N6 C22 110.4(16)
C21 N6 C24 111(3)
C23 N6 C24 105(2)
C22 N6 C24 108(2)
C25 N7 C27 127(3)
C25 N7 C28 103(3)
C27 N7 C28 109(3)
C25 N7 C26 101(3)
C27 N7 C26 105(3)
C28 N7 C26 112(4)
N2 C1 H1A 109.5
N2 C1 H1B 109.5
H1A C1 H1B 109.5
N2 C1 H1C 109.5
H1A C1 H1C 109.5
H1B C1 H1C 109.5
N2 C2 H2A 109.5
N2 C2 H2B 109.5
H2A C2 H2B 109.5
N2 C2 H2C 109.5
H2A C2 H2C 109.5
H2B C2 H2C 109.5
N2 C3 H3A 109.5
N2 C3 H3B 109.5
H3A C3 H3B 109.5
N2 C3 H3C 109.5
H3A C3 H3C 109.5
H3B C3 H3C 109.5
N2 C4 H4A 109.5
N2 C4 H4B 109.5
H4A C4 H4B 109.5
N2 C4 H4C 109.5
H4A C4 H4C 109.5
H4B C4 H4C 109.5
N4 C5 H5A 109.5
N4 C5 H5B 109.5
H5A C5 H5B 109.5
N4 C5 H5C 109.5
H5A C5 H5C 109.5
H5B C5 H5C 109.5
N4 C6 H6A 109.5
N4 C6 H6B 109.5
H6A C6 H6B 109.5
N4 C6 H6C 109.5
H6A C6 H6C 109.5
H6B C6 H6C 109.5
N4 C7 H7A 109.5
N4 C7 H7B 109.5
H7A C7 H7B 109.5
N4 C7 H7C 109.5
H7A C7 H7C 109.5
H7B C7 H7C 109.5
N4 C8 H8A 109.5
N4 C8 H8B 109.5
H8A C8 H8B 109.5
N4 C8 H8C 109.5
H8A C8 H8C 109.5
H8B C8 H8C 109.5
N3 C9 H9A 109.5
N3 C9 H9B 109.5
H9A C9 H9B 109.5
N3 C9 H9C 109.5
H9A C9 H9C 109.5
H9B C9 H9C 109.5
N3 C10 H10A 109.5
N3 C10 H10B 109.5
H10A C10 H10B 109.5
N3 C10 H10C 109.5
H10A C10 H10C 109.5
H10B C10 H10C 109.5
N3 C11 H11A 109.5
N3 C11 H11B 109.5
H11A C11 H11B 109.5
N3 C11 H11C 109.5
H11A C11 H11C 109.5
H11B C11 H11C 109.5
N3 C12 H12A 109.5
N3 C12 H12B 109.5
H12A C12 H12B 109.5
N3 C12 H12C 109.5
H12A C12 H12C 109.5
H12B C12 H12C 109.5
N1 C13 H13A 109.5
N1 C13 H13B 109.5
H13A C13 H13B 109.5
N1 C13 H13C 109.5
H13A C13 H13C 109.5
H13B C13 H13C 109.5
N1 C14 H14A 109.5
N1 C14 H14B 109.5
H14A C14 H14B 109.5
N1 C14 H14C 109.5
H14A C14 H14C 109.5
H14B C14 H14C 109.5
N1 C15 H15A 109.5
N1 C15 H15B 109.5
H15A C15 H15B 109.5
N1 C15 H15C 109.5
H15A C15 H15C 109.5
H15B C15 H15C 109.5
N1 C16 H16A 109.5
N1 C16 H16B 109.5
H16A C16 H16B 109.5
N1 C16 H16C 109.5
H16A C16 H16C 109.5
H16B C16 H16C 109.5
N5 C17 H17A 109.5
N5 C17 H17B 109.5
H17A C17 H17B 109.5
N5 C17 H17C 109.5
H17A C17 H17C 109.5
H17B C17 H17C 109.5
N5 C18 H18A 109.5
N5 C18 H18B 109.5
H18A C18 H18B 109.5
N5 C18 H18C 109.5
H18A C18 H18C 109.5
H18B C18 H18C 109.5
N5 C19 H19A 109.5
N5 C19 H19B 109.5
H19A C19 H19B 109.5
N5 C19 H19C 109.5
H19A C19 H19C 109.5
H19B C19 H19C 109.5
N5 C20 H20A 109.5
N5 C20 H20B 109.5
H20A C20 H20B 109.5
N5 C20 H20C 109.5
H20A C20 H20C 109.5
H20B C20 H20C 109.5
N6 C21 H21A 109.5
N6 C21 H21B 109.5
H21A C21 H21B 109.5
N6 C21 H21C 109.5
H21A C21 H21C 109.5
H21B C21 H21C 109.5
N6 C22 H22A 109.5
N6 C22 H22B 109.5
H22A C22 H22B 109.5
N6 C22 H22C 109.5
H22A C22 H22C 109.5
H22B C22 H22C 109.5
N6 C23 H23A 109.5
N6 C23 H23B 109.5
H23A C23 H23B 109.5
N6 C23 H23C 109.5
H23A C23 H23C 109.5
H23B C23 H23C 109.5
N6 C24 H24A 109.5
N6 C24 H24B 109.5
H24A C24 H24B 109.5
N6 C24 H24C 109.5
H24A C24 H24C 109.5
H24B C24 H24C 109.5
N7 C25 H25A 109.5
N7 C25 H25B 109.5
H25A C25 H25B 109.5
N7 C25 H25C 109.5
H25A C25 H25C 109.5
H25B C25 H25C 109.5
N7 C26 H26A 109.5
N7 C26 H26B 109.5
H26A C26 H26B 109.5
N7 C26 H26C 109.5
H26A C26 H26C 109.5
H26B C26 H26C 109.5
N7 C27 H27A 109.5
N7 C27 H27B 109.5
H27A C27 H27B 109.5
N7 C27 H27C 109.5
H27A C27 H27C 109.5
H27B C27 H27C 109.5
N7 C28 H28A 109.5
N7 C28 H28B 109.5
H28A C28 H28B 109.5
N7 C28 H28C 109.5
H28A C28 H28C 109.5
H28B C28 H28C 109.5
Nb13 O2 Nb2 103.2(4)
Nb13 O2 Nb1 102.5(4)
Nb2 O2 Nb1 140.2(4)
Nb1 O3 Nb3 152.8(5)
Nb1 O4 Nb4 125.6(4)
Nb13 O5 Nb5 100.2(4)
Nb13 O5 Nb1 101.7(4)
Nb5 O5 Nb1 121.2(4)
P1 O6 Nb5 126.5(4)
P1 O6 Nb1 125.8(4)
Nb5 O6 Nb1 93.9(3)
P1 O6 Nb4 127.0(5)
Nb5 O6 Nb4 85.5(2)
Nb1 O6 Nb4 85.2(2)
Nb2 O8 Nb3 152.5(5)
Nb2 O9 Nb7 126.9(5)
Nb13 O10 Nb2 101.9(4)
Nb13 O10 Nb6 100.0(4)
Nb2 O10 Nb6 120.9(4)
P1 O11 Nb6 126.1(4)
P1 O11 Nb2 126.1(5)
Nb6 O11 Nb2 94.6(3)
Nb8 O13 Nb3 127.3(4)
Nb9 O14 Nb3 125.8(4)
Nb5 O16 Nb4 125.3(4)
Nb10 O17 Nb4 152.6(5)
Nb9 O18 Nb4 152.7(5)
Nb13 O20 Nb6 103.1(4)
Nb13 O20 Nb5 102.3(4)
Nb6 O20 Nb5 141.4(5)
Nb5 O21 Nb11 151.7(5)
Nb6 O23 Nb7 127.1(4)
Nb6 O24 Nb11 152.2(5)
Nb8 O26 Nb7 150.4(5)
Nb12 O27 Nb7 150.7(5)
Nb14 O29 Nb8 102.0(4)
Nb14 O29 Nb9 101.1(4)
Nb8 O29 Nb9 121.0(4)
Nb14 O30 Nb8 103.6(4)
Nb14 O30 Nb12 103.1(4)
Nb8 O30 Nb12 142.3(5)
P1 O31 Nb9 127.4(4)
P1 O31 Nb8 125.9(4)
Nb9 O31 Nb8 93.3(3)
Nb14 O33 Nb10 102.7(4)
Nb14 O33 Nb9 102.9(4)
Nb10 O33 Nb9 141.8(4)
Nb10 O35 Nb11 125.6(4)
Nb14 O36 Nb10 101.0(4)
Nb14 O36 Nb12 100.5(4)
Nb10 O36 Nb12 120.7(4)
P1 O37 Nb12 125.3(4)
P1 O37 Nb10 126.4(5)
Nb12 O37 Nb10 94.3(3)
Nb12 O39 Nb11 126.9(4)
O73 O72 O64 80(3)

loop_
_geom_bond_atom_site_label_1
_geom_bond_atom_site_label_2
_geom_bond_distance
Nb1 O1 1.774(9)
Nb1 O3 1.890(9)
Nb1 O4 1.906(9)
Nb1 O5 2.128(9)
Nb1 O2 2.133(9)
Nb1 O6 2.545(8)
Nb1 Nb13 3.208(2)
Nb2 O7 1.760(9)
Nb2 O8 1.874(9)
Nb2 O9 1.909(9)
Nb2 O2 2.119(9)
Nb2 O10 2.135(9)
Nb2 O11 2.550(8)
Nb2 Nb13 3.214(2)
Nb3 O12 1.769(8)
Nb3 O3 1.967(8)
Nb3 O8 1.975(9)
Nb3 O14 1.981(9)
Nb3 O13 1.994(9)
Nb4 O15 1.741(9)
Nb4 O18 1.965(9)
Nb4 O17 1.990(9)
Nb4 O4 1.999(8)
Nb4 O16 2.006(9)
Nb4 O6 2.584(8)
Nb5 O19 1.762(9)
Nb5 O16 1.897(9)
Nb5 O21 1.919(9)
Nb5 O5 2.125(8)
Nb5 O20 2.130(9)
Nb5 O6 2.526(8)
Nb5 Nb13 3.171(2)
Nb6 O22 1.773(9)
Nb6 O24 1.884(9)
Nb6 O23 1.896(9)
Nb6 O20 2.124(9)
Nb6 O10 2.151(9)
Nb6 O11 2.524(9)
Nb6 Nb13 3.183(2)
Nb7 O25 1.756(9)
Nb7 O26 1.950(9)
Nb7 O27 1.993(9)
Nb7 O9 1.999(9)
Nb7 O23 2.004(9)
Nb8 O28 1.755(9)
Nb8 O13 1.906(8)
Nb8 O26 1.920(9)
Nb8 O30 2.092(8)
Nb8 O29 2.114(9)
Nb8 O31 2.554(8)
Nb8 Nb14 3.223(2)
Nb9 O32 1.773(10)
Nb9 O18 1.896(8)
Nb9 O14 1.904(8)
Nb9 O29 2.117(8)
Nb9 O33 2.127(8)
Nb9 O31 2.512(8)
Nb9 Nb14 3.206(2)
Nb10 O34 1.766(9)
Nb10 O17 1.883(9)
Nb10 O35 1.920(9)
Nb10 O36 2.109(9)
Nb10 O33 2.115(8)
Nb10 O37 2.526(8)
Nb10 Nb14 3.190(2)
Nb11 O38 1.762(8)
Nb11 O24 1.965(9)
Nb11 O21 1.978(8)
Nb11 O39 1.985(9)
Nb11 O35 1.986(9)
Nb12 O40 1.766(9)
Nb12 O27 1.867(10)
Nb12 O39 1.900(9)
Nb12 O30 2.095(9)
Nb12 O36 2.153(10)
Nb12 O37 2.523(8)
Nb12 Nb14 3.213(2)
Nb13 O41 1.735(12)
Nb13 O20 1.939(9)
Nb13 O2 1.980(8)
Nb13 O10 2.003(9)
Nb13 O5 2.008(9)
Nb14 O42 1.726(13)
Nb14 O33 1.969(8)
Nb14 O30 2.009(9)
Nb14 O36 2.025(9)
Nb14 O29 2.034(9)
P1 O31 1.544(9)
P1 O11 1.548(9)
P1 O37 1.558(8)
P1 O6 1.559(8)
N1 C14 1.45(2)
N1 C13 1.45(2)
N1 C16 1.49(2)
N1 C15 1.489(17)
N2 C3 1.47(2)
N2 C4 1.49(2)
N2 C2 1.56(3)
N2 C1 1.58(3)
N3 C12 1.485(16)
N3 C11 1.489(18)
N3 C9 1.50(2)
N3 C10 1.50(2)
N4 C6 1.44(2)
N4 C8 1.45(2)
N4 C5 1.47(2)
N4 C7 1.47(2)
N5 C19 1.450(19)
N5 C17 1.46(2)
N5 C20 1.496(18)
N5 C18 1.53(2)
N6 C21 1.43(3)
N6 C23 1.48(3)
N6 C22 1.48(2)
N6 C24 1.49(3)
N7 C25 1.38(4)
N7 C27 1.41(4)
N7 C28 1.43(6)
N7 C26 1.47(4)
C1 H1A 0.9800
C1 H1B 0.9800
C1 H1C 0.9800
C2 H2A 0.9800
C2 H2B 0.9800
C2 H2C 0.9800
C3 H3A 0.9800
C3 H3B 0.9800
C3 H3C 0.9800
C4 H4A 0.9800
C4 H4B 0.9800
C4 H4C 0.9800
C5 H5A 0.9800
C5 H5B 0.9800
C5 H5C 0.9800
C6 H6A 0.9800
C6 H6B 0.9800
C6 H6C 0.9800
C7 H7A 0.9800
C7 H7B 0.9800
C7 H7C 0.9800
C8 H8A 0.9800
C8 H8B 0.9800
C8 H8C 0.9800
C9 H9A 0.9800
C9 H9B 0.9800
C9 H9C 0.9800
C10 H10A 0.9800
C10 H10B 0.9800
C10 H10C 0.9800
C11 H11A 0.9800
C11 H11B 0.9800
C11 H11C 0.9800
C12 H12A 0.9800
C12 H12B 0.9800
C12 H12C 0.9800
C13 H13A 0.9800
C13 H13B 0.9800
C13 H13C 0.9800
C14 H14A 0.9800
C14 H14B 0.9800
C14 H14C 0.9800
C15 H15A 0.9800
C15 H15B 0.9800
C15 H15C 0.9800
C16 H16A 0.9800
C16 H16B 0.9800
C16 H16C 0.9800
C17 H17A 0.9800
C17 H17B 0.9800
C17 H17C 0.9800
C18 H18A 0.9800
C18 H18B 0.9800
C18 H18C 0.9800
C19 H19A 0.9800
C19 H19B 0.9800
C19 H19C 0.9800
C20 H20A 0.9800
C20 H20B 0.9800
C20 H20C 0.9800
C21 H21A 0.9800
C21 H21B 0.9800
C21 H21C 0.9800
C22 H22A 0.9800
C22 H22B 0.9800
C22 H22C 0.9800
C23 H23A 0.9800
C23 H23B 0.9800
C23 H23C 0.9800
C24 H24A 0.9800
C24 H24B 0.9800
C24 H24C 0.9800
C25 H25A 0.9800
C25 H25B 0.9800
C25 H25C 0.9800
C26 H26A 0.9800
C26 H26B 0.9800
C26 H26C 0.9800
C27 H27A 0.9800
C27 H27B 0.9800
C27 H27C 0.9800
C28 H28A 0.9800
C28 H28B 0.9800
C28 H28C 0.9800
O64 O72 1.68(7)
O65 O70 1.81(12)
O72 O73 1.58(6)
